data_2236207
loop_
_publ_author_name
'Guo, Lu'
'Lin, Gao-Tong'
'Wang, Jia'
'Ni, Li'
'Ge, Ren-Shan'

_publ_section_title
;
 5-[(<i>Z</i>)-2,3-Dimethoxybenzylidene]-1,2,4-triazolo[3,2-<i>b</i>][1,3]thiazol-6(5<i>H</i>)-one
;
_journal_coeditor_code FY2070
_journal_issue 11
_journal_name_full 'Acta Crystallographica Section E'
_journal_page_first o3139
_journal_paper_doi 10.1107/S1600536812042559
_journal_volume 68
_journal_year 2012
_chemical_formula_iupac 'C13 H11 N3 O3 S'
_chemical_formula_moiety 'C13 H11 N3 O3 S'
_chemical_formula_sum 'C13 H11 N3 O3 S'
_chemical_formula_weight 289.31
_chemical_name_systematic
;
5-[(<i>Z</i>)-2,3-Dimethoxybenzylidene]-1,2,4-
triazolo[3,2-<i>b</i>][1,3]thiazol-6(5<i>H</i>)-one
;
_space_group_IT_number 5
_symmetry_cell_setting monoclinic
_symmetry_space_group_name_Hall 'C 2y'
_symmetry_space_group_name_H-M 'C 1 2 1'
_atom_sites_solution_hydrogens geom
_atom_sites_solution_primary direct
_atom_sites_solution_secondary difmap
_audit_creation_method SHELXL-97
_cell_angle_alpha 90.00
_cell_angle_beta 107.445(2)
_cell_angle_gamma 90.00
_cell_formula_units_Z 4
_cell_length_a 11.5904(13)
_cell_length_b 7.0570(8)
_cell_length_c 16.4519(18)
_cell_measurement_reflns_used 2670
_cell_measurement_temperature 293(2)
_cell_measurement_theta_max 55.048
_cell_measurement_theta_min 5.191
_cell_volume 1283.8(2)
_computing_cell_refinement 'SAINT (Bruker, 2002)'
_computing_data_collection 'SMART (Bruker, 2002)'
_computing_data_reduction 'SAINT (Bruker, 2002)'
_computing_molecular_graphics 'SHELXTL (Sheldrick, 2008)'
_computing_publication_material 'SHELXTL (Sheldrick, 2008)'
_computing_structure_refinement 'SHELXL97 (Sheldrick, 2008)'
_computing_structure_solution 'SHELXS97 (Sheldrick, 2008)'
_diffrn_ambient_temperature 293(2)
_diffrn_measured_fraction_theta_full 0.999
_diffrn_measured_fraction_theta_max 0.999
_diffrn_measurement_device_type 'Bruker SMART CCD area-detector'
_diffrn_measurement_method '\f and \w scans'
_diffrn_radiation_monochromator graphite
_diffrn_radiation_source 'fine-focus sealed tube'
_diffrn_radiation_type MoK\a
_diffrn_radiation_wavelength 0.71073
_diffrn_reflns_av_R_equivalents 0.0740
_diffrn_reflns_av_sigmaI/netI 0.0637
_diffrn_reflns_limit_h_max 14
_diffrn_reflns_limit_h_min -12
_diffrn_reflns_limit_k_max 8
_diffrn_reflns_limit_k_min -6
_diffrn_reflns_limit_l_max 17
_diffrn_reflns_limit_l_min -20
_diffrn_reflns_number 3567
_diffrn_reflns_theta_full 26.00
_diffrn_reflns_theta_max 26.00
_diffrn_reflns_theta_min 2.60
_exptl_absorpt_coefficient_mu 0.263
_exptl_absorpt_correction_T_max 1.00000
_exptl_absorpt_correction_T_min 0.31346
_exptl_absorpt_correction_type multi-scan
_exptl_absorpt_process_details '(SADABS; Bruker, 2002)'
_exptl_crystal_colour green
_exptl_crystal_density_diffrn 1.497
_exptl_crystal_density_method 'not measured'
_exptl_crystal_description prismatic
_exptl_crystal_F_000 600
_exptl_crystal_size_max 0.319
_exptl_crystal_size_mid 0.221
_exptl_crystal_size_min 0.197
_refine_diff_density_max 0.299
_refine_diff_density_min -0.400
_refine_ls_abs_structure_details 'Flack (1983), 724 Friedel pairs'
_refine_ls_abs_structure_Flack 0.00(10)
_refine_ls_extinction_coef 0.004
_refine_ls_extinction_expression Fc^*^=kFc[1+0.001xFc^2^\l^3^/sin(2\q)]^-1/4^
_refine_ls_extinction_method SHELXL
_refine_ls_goodness_of_fit_ref 1.074
_refine_ls_hydrogen_treatment constr
_refine_ls_matrix_type full
_refine_ls_number_parameters 184
_refine_ls_number_reflns 2096
_refine_ls_number_restraints 1
_refine_ls_restrained_S_all 1.074
_refine_ls_R_factor_all 0.0544
_refine_ls_R_factor_gt 0.0499
_refine_ls_shift/su_max 0.000
_refine_ls_shift/su_mean 0.000
_refine_ls_structure_factor_coef Fsqd
_refine_ls_weighting_details 'calc w=1/[\s^2^(Fo^2^)+(0.1020P)^2^+0.0000P] where P=(Fo^2^+2Fc^2^)/3'
_refine_ls_weighting_scheme calc
_refine_ls_wR_factor_gt 0.1343
_refine_ls_wR_factor_ref 0.1353
_reflns_number_gt 2022
_reflns_number_total 2096
_reflns_threshold_expression >2sigma(I)
_cod_data_source_file fy2070.cif
_cod_data_source_block I
_cod_original_sg_symbol_H-M C2
_cod_database_code 2236207
_cod_database_fobs_code 2236207

loop_
_symmetry_equiv_pos_as_xyz
'x, y, z'
'-x, y, -z'
'x+1/2, y+1/2, z'
'-x+1/2, y+1/2, -z'

loop_
_atom_site_type_symbol
_atom_site_label
_atom_site_fract_x
_atom_site_fract_y
_atom_site_fract_z
_atom_site_U_iso_or_equiv
_atom_site_adp_type
_atom_site_calc_flag
_atom_site_refinement_flags
_atom_site_occupancy
_atom_site_symmetry_multiplicity
S S1 -0.01455(7) 1.05191(12) 0.10793(4) 0.0509(3) Uani d . 1 1
N N1 -0.0780(2) 1.3372(4) 0.18332(14) 0.0416(5) Uani d . 1 1
N N2 -0.1377(2) 1.5049(4) 0.17612(17) 0.0508(7) Uani d . 1 1
N N3 -0.1513(3) 1.3773(5) 0.04552(16) 0.0590(8) Uani d . 1 1
O O1 0.00045(19) 1.2734(4) 0.32636(12) 0.0554(6) Uani d . 1 1
O O2 0.21278(18) 0.7058(4) 0.40934(11) 0.0527(6) Uani d . 1 1
O O3 0.3203(2) 0.3716(4) 0.39185(15) 0.0661(7) Uani d . 1 1
C C1 -0.1790(3) 1.5220(5) 0.0926(2) 0.0568(9) Uani d . 1 1
H H1 -0.2245 1.6262 0.0669 0.068 Uiso calc R 1 1
C C2 -0.0877(3) 1.2682(5) 0.10527(16) 0.0464(7) Uani d . 1 1
C C3 -0.0130(2) 1.2290(4) 0.25439(15) 0.0389(6) Uani d . 1 1
C C4 0.0302(2) 1.0558(5) 0.22076(14) 0.0380(6) Uani d . 1 1
C C5 0.0954(2) 0.9259(4) 0.27501(16) 0.0395(6) Uani d . 1 1
H H5 0.1093 0.9551 0.3323 0.047 Uiso calc R 1 1
C C6 0.1475(2) 0.7493(5) 0.25979(16) 0.0390(6) Uani d . 1 1
C C7 0.1392(3) 0.6801(5) 0.17817(17) 0.0441(7) Uani d . 1 1
H H7 0.0975 0.7497 0.1304 0.053 Uiso calc R 1 1
C C8 0.1919(3) 0.5107(5) 0.16797(18) 0.0468(7) Uani d . 1 1
H H8 0.1847 0.4659 0.1135 0.056 Uiso calc R 1 1
C C9 0.2555(3) 0.4070(5) 0.23833(19) 0.0464(7) Uani d . 1 1
H H9 0.2930 0.2946 0.2308 0.056 Uiso calc R 1 1
C C10 0.2643(2) 0.4684(5) 0.32006(18) 0.0455(7) Uani d . 1 1
C C11 0.2112(2) 0.6410(5) 0.33035(17) 0.0416(6) Uani d . 1 1
C C12 0.3298(3) 0.7237(7) 0.47229(19) 0.0620(10) Uani d . 1 1
H H12A 0.3520 0.6048 0.5011 0.093 Uiso calc R 1 1
H H12B 0.3262 0.8195 0.5129 0.093 Uiso calc R 1 1
H H12C 0.3889 0.7585 0.4447 0.093 Uiso calc R 1 1
C C13 0.3783(4) 0.1988(7) 0.3845(3) 0.0700(10) Uani d . 1 1
H H13A 0.3209 0.1138 0.3482 0.105 Uiso calc R 1 1
H H13B 0.4105 0.1427 0.4399 0.105 Uiso calc R 1 1
H H13C 0.4429 0.2225 0.3606 0.105 Uiso calc R 1 1

loop_
_atom_site_aniso_label
_atom_site_aniso_U_11
_atom_site_aniso_U_22
_atom_site_aniso_U_33
_atom_site_aniso_U_12
_atom_site_aniso_U_13
_atom_site_aniso_U_23
S1 0.0663(5) 0.0506(5) 0.0329(3) 0.0151(4) 0.0104(3) -0.0014(3)
N1 0.0420(11) 0.0388(14) 0.0433(11) 0.0040(10) 0.0117(9) -0.0009(10)
N2 0.0488(13) 0.0465(18) 0.0533(13) 0.0060(12) 0.0095(10) 0.0010(12)
N3 0.0694(16) 0.0561(19) 0.0425(13) 0.0161(16) 0.0031(12) 0.0062(13)
O1 0.0653(13) 0.0592(16) 0.0403(10) 0.0085(12) 0.0136(9) -0.0072(11)
O2 0.0555(11) 0.0690(17) 0.0331(9) 0.0154(11) 0.0126(8) 0.0032(10)
O3 0.0809(15) 0.0590(18) 0.0581(13) 0.0246(13) 0.0205(11) 0.0176(12)
C1 0.0598(16) 0.047(2) 0.0556(16) 0.0153(16) 0.0057(14) 0.0117(16)
C2 0.0492(14) 0.0461(17) 0.0409(13) 0.0050(14) 0.0090(11) -0.0015(13)
C3 0.0373(12) 0.0418(17) 0.0376(12) -0.0009(12) 0.0113(10) -0.0036(12)
C4 0.0377(11) 0.0444(16) 0.0315(10) 0.0002(13) 0.0096(9) -0.0006(13)
C5 0.0381(11) 0.0444(17) 0.0367(12) 0.0002(12) 0.0125(10) 0.0006(12)
C6 0.0366(11) 0.0429(16) 0.0376(12) -0.0013(12) 0.0112(10) 0.0020(12)
C7 0.0462(14) 0.0458(17) 0.0387(12) 0.0012(13) 0.0102(11) 0.0008(13)
C8 0.0521(14) 0.047(2) 0.0433(13) -0.0039(14) 0.0167(11) -0.0081(13)
C9 0.0473(14) 0.0385(16) 0.0573(16) 0.0006(13) 0.0217(12) -0.0038(14)
C10 0.0426(13) 0.0462(17) 0.0478(15) 0.0039(13) 0.0136(12) 0.0076(12)
C11 0.0395(12) 0.0473(17) 0.0395(13) 0.0016(13) 0.0139(10) 0.0017(12)
C12 0.0649(19) 0.073(3) 0.0406(15) 0.0098(19) 0.0047(14) -0.0010(15)
C13 0.066(2) 0.058(2) 0.079(2) 0.0158(19) 0.0098(18) 0.014(2)

loop_
_atom_type_symbol
_atom_type_description
_atom_type_scat_dispersion_real
_atom_type_scat_dispersion_imag
_atom_type_scat_source
C C 0.0033 0.0016 'International Tables Vol C Tables 4.2.6.8 and 6.1.1.4'
H H 0.0000 0.0000 'International Tables Vol C Tables 4.2.6.8 and 6.1.1.4'
N N 0.0061 0.0033 'International Tables Vol C Tables 4.2.6.8 and 6.1.1.4'
O O 0.0106 0.0060 'International Tables Vol C Tables 4.2.6.8 and 6.1.1.4'
S S 0.1246 0.1234 'International Tables Vol C Tables 4.2.6.8 and 6.1.1.4'

loop_
_geom_angle_atom_site_label_1
_geom_angle_atom_site_label_2
_geom_angle_atom_site_label_3
_geom_angle
C2 S1 C4 90.02(15)
C2 N1 N2 109.7(2)
C2 N1 C3 117.8(3)
N2 N1 C3 132.5(2)
C1 N2 N1 100.8(3)
C2 N3 C1 100.9(3)
C11 O2 C12 116.8(2)
C10 O3 C13 118.6(3)
N2 C1 N3 116.5(3)
N2 C1 H1 121.8
N3 C1 H1 121.8
N3 C2 N1 112.1(3)
N3 C2 S1 134.8(2)
N1 C2 S1 113.1(2)
O1 C3 N1 124.1(3)
O1 C3 C4 128.9(3)
N1 C3 C4 107.0(2)
C5 C4 C3 119.9(2)
C5 C4 S1 128.0(2)
C3 C4 S1 112.1(2)
C4 C5 C6 131.1(2)
C4 C5 H5 114.5
C6 C5 H5 114.5
C11 C6 C7 118.0(3)
C11 C6 C5 118.2(2)
C7 C6 C5 123.7(3)
C8 C7 C6 120.9(3)
C8 C7 H7 119.6
C6 C7 H7 119.6
C7 C8 C9 120.2(3)
C7 C8 H8 119.9
C9 C8 H8 119.9
C8 C9 C10 120.8(3)
C8 C9 H9 119.6
C10 C9 H9 119.6
O3 C10 C9 124.5(3)
O3 C10 C11 116.7(3)
C9 C10 C11 118.9(3)
O2 C11 C10 121.6(3)
O2 C11 C6 117.2(3)
C10 C11 C6 121.1(3)
O2 C12 H12A 109.5
O2 C12 H12B 109.5
H12A C12 H12B 109.5
O2 C12 H12C 109.5
H12A C12 H12C 109.5
H12B C12 H12C 109.5
O3 C13 H13A 109.5
O3 C13 H13B 109.5
H13A C13 H13B 109.5
O3 C13 H13C 109.5
H13A C13 H13C 109.5
H13B C13 H13C 109.5

loop_
_geom_bond_atom_site_label_1
_geom_bond_atom_site_label_2
_geom_bond_distance
S1 C2 1.740(3)
S1 C4 1.772(2)
N1 C2 1.346(4)
N1 N2 1.358(4)
N1 C3 1.411(4)
N2 C1 1.317(4)
N3 C2 1.291(4)
N3 C1 1.377(5)
O1 C3 1.189(3)
O2 C11 1.373(3)
O2 C12 1.444(4)
O3 C10 1.350(4)
O3 C13 1.415(5)
C1 H1 0.9300
C3 C4 1.489(4)
C4 C5 1.343(4)
C5 C6 1.439(4)
C5 H5 0.9300
C6 C11 1.401(4)
C6 C7 1.405(4)
C7 C8 1.375(5)
C7 H7 0.9300
C8 C9 1.381(4)
C8 H8 0.9300
C9 C10 1.387(4)
C9 H9 0.9300
C10 C11 1.397(5)
C12 H12A 0.9600
C12 H12B 0.9600
C12 H12C 0.9600
C13 H13A 0.9600
C13 H13B 0.9600
C13 H13C 0.9600

loop_
_geom_hbond_atom_site_label_D
_geom_hbond_atom_site_label_H
_geom_hbond_atom_site_label_A
_geom_hbond_site_symmetry_A
_geom_hbond_distance_DH
_geom_hbond_distance_HA
_geom_hbond_distance_DA
_geom_hbond_angle_DHA
C9 H9 N2 3_535 0.93 2.46 3.375(4) 166.6
C8 H8 N3 2_545 0.93 2.60 3.529(4) 173.3
C1 H1 N3 4_455 0.93 2.65 3.556(4) 164.0

loop_
_geom_torsion_atom_site_label_1
_geom_torsion_atom_site_label_2
_geom_torsion_atom_site_label_3
_geom_torsion_atom_site_label_4
_geom_torsion
C2 N1 N2 C1 0.1(3)
C3 N1 N2 C1 -179.0(3)
N1 N2 C1 N3 0.5(4)
C2 N3 C1 N2 -0.9(4)
C1 N3 C2 N1 0.9(4)
C1 N3 C2 S1 179.5(3)
N2 N1 C2 N3 -0.7(4)
C3 N1 C2 N3 178.5(3)
N2 N1 C2 S1 -179.61(19)
C3 N1 C2 S1 -0.4(3)
C4 S1 C2 N3 -178.2(4)
C4 S1 C2 N1 0.4(2)
C2 N1 C3 O1 -178.9(3)
N2 N1 C3 O1 0.1(5)
C2 N1 C3 C4 0.2(3)
N2 N1 C3 C4 179.1(3)
O1 C3 C4 C5 -1.0(5)
N1 C3 C4 C5 180.0(2)
O1 C3 C4 S1 179.2(3)
N1 C3 C4 S1 0.2(3)
C2 S1 C4 C5 179.9(3)
C2 S1 C4 C3 -0.3(2)
C3 C4 C5 C6 -179.9(3)
S1 C4 C5 C6 -0.1(5)
C4 C5 C6 C11 -179.5(3)
C4 C5 C6 C7 1.2(5)
C11 C6 C7 C8 0.1(4)
C5 C6 C7 C8 179.4(3)
C6 C7 C8 C9 -0.9(4)
C7 C8 C9 C10 1.9(4)
C13 O3 C10 C9 2.4(5)
C13 O3 C10 C11 -178.2(3)
C8 C9 C10 O3 177.1(3)
C8 C9 C10 C11 -2.2(4)
C12 O2 C11 C10 55.9(4)
C12 O2 C11 C6 -128.0(3)
O3 C10 C11 O2 -1.9(4)
C9 C10 C11 O2 177.5(3)
O3 C10 C11 C6 -177.9(3)
C9 C10 C11 C6 1.5(4)
C7 C6 C11 O2 -176.6(3)
C5 C6 C11 O2 4.1(4)
C7 C6 C11 C10 -0.5(4)
C5 C6 C11 C10 -179.8(2)

loop_
_cod_related_entry_id
_cod_related_entry_database
_cod_related_entry_code
1 ChemSpider 659974
